data_7020519
loop_
_publ_author_name
'Mansell, Stephen M.'
'Green, Michael'
'Russell, Christopher A.'

_publ_section_title
;
 Coordination chemistry of trimethylsilylphosphaalkyne: a phosphaalkyne
 bearing a reactive substituent.
;
_journal_issue 47
_journal_name_full 'Dalton transactions (Cambridge, England : 2003)'
_journal_page_first 14360
_journal_page_last 14368
_journal_paper_doi 10.1039/c2dt31756g
_journal_volume 41
_journal_year 2012
_chemical_formula_moiety 'C18 H19 Mo2 O4 P Si'
_chemical_formula_sum 'C18 H19 Mo2 O4 P Si'
_chemical_formula_weight 550.27
_chemical_name_systematic
;
?
;
_space_group_IT_number 14
_symmetry_cell_setting monoclinic
_symmetry_space_group_name_Hall '-P 2yn'
_symmetry_space_group_name_H-M 'P 1 21/n 1'
_atom_sites_solution_hydrogens geom
_atom_sites_solution_primary direct
_atom_sites_solution_secondary difmap
_audit_creation_method SHELXL-97
_cell_angle_alpha 90.00
_cell_angle_beta 91.1520(10)
_cell_angle_gamma 90.00
_cell_formula_units_Z 4
_cell_length_a 15.3831(3)
_cell_length_b 8.4729(2)
_cell_length_c 15.5429(3)
_cell_measurement_reflns_used 4933
_cell_measurement_temperature 120(2)
_cell_measurement_theta_max 27.48
_cell_measurement_theta_min 2.91
_cell_volume 2025.44(7)
_computing_cell_refinement 'DENZO (Otwinowski & Minor, 1997) & COLLECT (Hooft, R.W.W., 1998)'
_computing_data_collection 'COLLECT (Hooft, R.W.W., 1998)'
_computing_data_reduction 'DENZO (Otwinowski & Minor, 1997) & COLLECT (Hooft, R.W.W., 1998)'
_computing_molecular_graphics SHELXTL
_computing_publication_material SHELXTL
_computing_structure_refinement 'SHELXL-97 (Sheldrick, 1997)'
_computing_structure_solution 'SHELXS-97 (Sheldrick, 1990)'
_diffrn_ambient_temperature 120(2)
_diffrn_detector_area_resol_mean '4096x4096pixels / 62x62mm'
_diffrn_measured_fraction_theta_full 0.996
_diffrn_measured_fraction_theta_max 0.996
_diffrn_measurement_device_type 'Bruker-Nonius APEX II CCD camera on \k-goniostat'
_diffrn_measurement_method '\f & \w scans'
_diffrn_radiation_monochromator '10cm confocal mirrors'
_diffrn_radiation_source 'Bruker-Nonius FR591 rotating anode'
_diffrn_radiation_type MoK\a
_diffrn_radiation_wavelength 0.71073
_diffrn_reflns_av_R_equivalents 0.0285
_diffrn_reflns_av_sigmaI/netI 0.0239
_diffrn_reflns_limit_h_max 19
_diffrn_reflns_limit_h_min -19
_diffrn_reflns_limit_k_max 10
_diffrn_reflns_limit_k_min -11
_diffrn_reflns_limit_l_max 20
_diffrn_reflns_limit_l_min -20
_diffrn_reflns_number 22459
_diffrn_reflns_theta_full 27.51
_diffrn_reflns_theta_max 27.51
_diffrn_reflns_theta_min 3.03
_diffrn_standards_number 0
_exptl_absorpt_coefficient_mu 1.396
_exptl_absorpt_correction_T_max 0.95
_exptl_absorpt_correction_T_min 0.81278284
_exptl_absorpt_correction_type multi-scan
_exptl_absorpt_process_details 'SADABS 2007/2 (Sheldrick, G.M., 2007)'
_exptl_crystal_colour Red
_exptl_crystal_density_diffrn 1.805
_exptl_crystal_density_method 'not measured'
_exptl_crystal_description Block
_exptl_crystal_F_000 1088
_exptl_crystal_size_max 0.28
_exptl_crystal_size_mid 0.18
_exptl_crystal_size_min 0.04
_refine_diff_density_max 0.710
_refine_diff_density_min -0.783
_refine_diff_density_rms 0.238
_refine_ls_extinction_method none
_refine_ls_goodness_of_fit_ref 1.268
_refine_ls_hydrogen_treatment constr
_refine_ls_matrix_type full
_refine_ls_number_parameters 238
_refine_ls_number_reflns 4624
_refine_ls_number_restraints 0
_refine_ls_restrained_S_all 1.268
_refine_ls_R_factor_all 0.0228
_refine_ls_R_factor_gt 0.0212
_refine_ls_shift/su_max 0.003
_refine_ls_shift/su_mean 0.000
_refine_ls_structure_factor_coef Fsqd
_refine_ls_weighting_details 'calc w=1/[\s^2^(Fo^2^)+(0.0270P)^2^+1.0732P] where P=(Fo^2^+2Fc^2^)/3'
_refine_ls_weighting_scheme calc
_refine_ls_wR_factor_gt 0.0619
_refine_ls_wR_factor_ref 0.0631
_reflns_number_gt 4412
_reflns_number_total 4624
_reflns_threshold_expression >2sigma(I)
_cod_data_source_file c2dt31756g.txt
_cod_data_source_block 6
_cod_depositor_comments
;
The following automatic conversions were performed:

'_symmetry_cell_setting' value 'Monoclinic' changed to 'monoclinic'
according to /home/saulius/struct/CIF-dictionaries/cif_core.dic
dictionary named 'cif_core.dic' version 2.4.2 from 2011-04-26.

Automatic conversion script
Id: cif_fix_values 1891 2012-01-12 08:04:46Z andrius 
;
_cod_original_sg_symbol_H-M 'P 2(1)/n'
_cod_database_code 7020519

loop_
_symmetry_equiv_pos_as_xyz
'x, y, z'
'-x+1/2, y+1/2, -z+1/2'
'-x, -y, -z'
'x-1/2, -y-1/2, z-1/2'

loop_
_atom_site_label
_atom_site_type_symbol
_atom_site_fract_x
_atom_site_fract_y
_atom_site_fract_z
_atom_site_U_iso_or_equiv
_atom_site_adp_type
_atom_site_occupancy
_atom_site_symmetry_multiplicity
_atom_site_calc_flag
_atom_site_refinement_flags
P1 P 1.04296(3) -0.00956(6) 0.72574(3) 0.01667(11) Uani 1 1 d .
C1 C 1.03795(12) 0.1931(2) 0.71576(12) 0.0152(4) Uani 1 1 d .
Si1 Si 1.13149(4) 0.32042(7) 0.68817(4) 0.02064(13) Uani 1 1 d .
C2 C 1.19099(17) 0.2314(4) 0.59608(17) 0.0386(6) Uani 1 1 d .
H2A H 1.2083 0.1257 0.6106 0.058 Uiso 1 1 calc R
H2B H 1.2416 0.2935 0.5845 0.058 Uiso 1 1 calc R
H2C H 1.1536 0.2294 0.5459 0.058 Uiso 1 1 calc R
C3 C 1.10175(17) 0.5280(3) 0.65977(18) 0.0344(6) Uani 1 1 d .
H3A H 1.0550 0.5276 0.6179 0.052 Uiso 1 1 calc R
H3B H 1.1512 0.5805 0.6363 0.052 Uiso 1 1 calc R
H3C H 1.0837 0.5826 0.7105 0.052 Uiso 1 1 calc R
C4 C 1.20954(16) 0.3290(3) 0.78171(18) 0.0349(6) Uani 1 1 d .
H4A H 1.1827 0.3818 0.8289 0.052 Uiso 1 1 calc R
H4B H 1.2607 0.3859 0.7656 0.052 Uiso 1 1 calc R
H4C H 1.2254 0.2238 0.7987 0.052 Uiso 1 1 calc R
Mo1 Mo 0.973869(11) 0.16097(2) 0.839375(10) 0.01464(6) Uani 1 1 d .
C5 C 0.96692(19) 0.4392(3) 0.85295(17) 0.0376(6) Uani 1 1 d .
H5 H 0.9932 0.5071 0.8143 0.045 Uiso 1 1 calc R
C6 C 0.88076(18) 0.3829(3) 0.84705(16) 0.0329(6) Uani 1 1 d .
H6 H 0.8403 0.4073 0.8039 0.039 Uiso 1 1 calc R
C7 C 0.86669(15) 0.2829(3) 0.91818(15) 0.0281(5) Uani 1 1 d .
H7 H 0.8155 0.2291 0.9298 0.034 Uiso 1 1 calc R
C8 C 0.94404(16) 0.2792(3) 0.96827(14) 0.0292(5) Uani 1 1 d .
H8 H 0.9527 0.2236 1.0193 0.035 Uiso 1 1 calc R
C9 C 1.00602(18) 0.3747(3) 0.92732(18) 0.0345(6) Uani 1 1 d .
H9 H 1.0629 0.3919 0.9464 0.041 Uiso 1 1 calc R
C10 C 0.92758(13) -0.0520(3) 0.86594(13) 0.0213(4) Uani 1 1 d .
C11 C 1.08404(15) 0.0811(3) 0.89326(14) 0.0235(4) Uani 1 1 d .
O1 O 0.90083(11) -0.1742(2) 0.88327(11) 0.0309(4) Uani 1 1 d .
O2 O 0.75809(10) 0.0864(2) 0.77839(10) 0.0313(4) Uani 1 1 d .
Mo2 Mo 0.914170(10) 0.121221(19) 0.656183(10) 0.01313(6) Uani 1 1 d .
C12 C 0.95157(15) 0.2845(3) 0.53902(14) 0.0272(5) Uani 1 1 d .
H12 H 1.0093 0.3095 0.5285 0.033 Uiso 1 1 calc R
C13 C 0.89402(18) 0.3731(3) 0.59073(15) 0.0302(5) Uani 1 1 d .
H13 H 0.9073 0.4661 0.6199 0.036 Uiso 1 1 calc R
C14 C 0.81364(16) 0.2948(3) 0.58972(15) 0.0298(5) Uani 1 1 d .
H14 H 0.7640 0.3272 0.6180 0.036 Uiso 1 1 calc R
C15 C 0.82102(16) 0.1585(3) 0.53848(15) 0.0264(5) Uani 1 1 d .
H15 H 0.7773 0.0850 0.5275 0.032 Uiso 1 1 calc R
C16 C 0.90619(16) 0.1529(3) 0.50662(14) 0.0250(5) Uani 1 1 d .
H16 H 0.9283 0.0758 0.4706 0.030 Uiso 1 1 calc R
C17 C 0.82211(14) 0.0987(3) 0.74074(14) 0.0215(4) Uani 1 1 d .
C18 C 0.90701(14) -0.1076(3) 0.64127(14) 0.0217(4) Uani 1 1 d .
O3 O 0.89914(12) -0.24057(19) 0.62706(11) 0.0328(4) Uani 1 1 d .
O4 O 1.14601(11) 0.0373(2) 0.92734(11) 0.0358(4) Uani 1 1 d .

loop_
_atom_site_aniso_label
_atom_site_aniso_U_11
_atom_site_aniso_U_22
_atom_site_aniso_U_33
_atom_site_aniso_U_23
_atom_site_aniso_U_13
_atom_site_aniso_U_12
P1 0.0160(2) 0.0156(2) 0.0185(3) -0.00102(19) 0.00262(19) 0.00359(18)
C1 0.0131(9) 0.0167(9) 0.0159(9) -0.0003(7) 0.0021(7) -0.0003(7)
Si1 0.0176(3) 0.0213(3) 0.0231(3) 0.0017(2) 0.0008(2) -0.0060(2)
C2 0.0313(13) 0.0457(16) 0.0395(14) -0.0062(12) 0.0159(11) -0.0130(12)
C3 0.0340(13) 0.0248(12) 0.0440(15) 0.0110(11) -0.0063(11) -0.0098(10)
C4 0.0215(12) 0.0392(15) 0.0436(15) 0.0091(12) -0.0091(11) -0.0109(10)
Mo1 0.01550(10) 0.01498(10) 0.01346(10) -0.00127(6) 0.00094(7) 0.00235(6)
C5 0.0597(18) 0.0167(12) 0.0372(14) -0.0074(10) 0.0203(13) 0.0029(11)
C6 0.0463(15) 0.0294(13) 0.0228(12) -0.0068(9) -0.0026(10) 0.0239(11)
C7 0.0279(12) 0.0308(12) 0.0259(11) -0.0088(10) 0.0064(9) 0.0077(10)
C8 0.0364(13) 0.0343(13) 0.0168(10) -0.0089(9) -0.0005(9) 0.0120(10)
C9 0.0330(13) 0.0327(13) 0.0378(14) -0.0226(11) 0.0018(11) 0.0002(10)
C10 0.0192(10) 0.0254(11) 0.0196(10) 0.0023(9) 0.0021(8) 0.0044(8)
C11 0.0261(11) 0.0264(11) 0.0181(10) -0.0005(9) 0.0020(8) 0.0033(9)
O1 0.0316(9) 0.0254(9) 0.0358(10) 0.0072(7) 0.0037(7) -0.0050(7)
O2 0.0171(8) 0.0505(11) 0.0264(8) -0.0040(8) 0.0059(6) -0.0057(7)
Mo2 0.01280(10) 0.01294(10) 0.01369(10) -0.00167(6) 0.00133(7) 0.00018(6)
C12 0.0279(12) 0.0313(12) 0.0223(11) 0.0116(9) -0.0015(9) -0.0034(10)
C13 0.0509(16) 0.0160(11) 0.0232(12) 0.0034(9) -0.0099(11) 0.0045(10)
C14 0.0299(12) 0.0354(13) 0.0241(11) 0.0033(10) -0.0015(9) 0.0193(10)
C15 0.0248(11) 0.0306(12) 0.0233(11) 0.0031(9) -0.0091(9) -0.0014(9)
C16 0.0348(13) 0.0277(12) 0.0125(10) -0.0004(8) 0.0001(9) 0.0076(9)
C17 0.0187(10) 0.0262(11) 0.0196(10) -0.0023(8) -0.0015(8) -0.0017(8)
C18 0.0211(11) 0.0217(11) 0.0225(11) -0.0010(8) 0.0025(8) -0.0027(8)
O3 0.0421(10) 0.0160(8) 0.0405(10) -0.0064(7) 0.0022(8) -0.0056(7)
O4 0.0258(9) 0.0511(12) 0.0302(9) 0.0046(8) -0.0049(7) 0.0123(8)

loop_
_atom_type_symbol
_atom_type_description
_atom_type_scat_dispersion_real
_atom_type_scat_dispersion_imag
_atom_type_scat_source
C C 0.0033 0.0016 'International Tables Vol C Tables 4.2.6.8 and 6.1.1.4'
H H 0.0000 0.0000 'International Tables Vol C Tables 4.2.6.8 and 6.1.1.4'
O O 0.0106 0.0060 'International Tables Vol C Tables 4.2.6.8 and 6.1.1.4'
Si Si 0.0817 0.0704 'International Tables Vol C Tables 4.2.6.8 and 6.1.1.4'
P P 0.1023 0.0942 'International Tables Vol C Tables 4.2.6.8 and 6.1.1.4'
Mo Mo -1.6832 0.6857 'International Tables Vol C Tables 4.2.6.8 and 6.1.1.4'

loop_
_geom_angle_atom_site_label_1
_geom_angle_atom_site_label_2
_geom_angle_atom_site_label_3
_geom_angle
C1 P1 Mo2 59.06(7)
C1 P1 Mo1 58.42(6)
Mo2 P1 Mo1 73.040(15)
P1 C1 Si1 124.46(11)
P1 C1 Mo2 78.35(8)
Si1 C1 Mo2 137.44(11)
P1 C1 Mo1 79.51(8)
Si1 C1 Mo1 129.68(10)
Mo2 C1 Mo1 86.19(7)
C1 Si1 C3 114.50(10)
C1 Si1 C4 109.39(10)
C3 Si1 C4 107.32(12)
C1 Si1 C2 109.61(11)
C3 Si1 C2 108.64(13)
C4 Si1 C2 107.10(13)
Si1 C2 H2A 109.5
Si1 C2 H2B 109.5
H2A C2 H2B 109.5
Si1 C2 H2C 109.5
H2A C2 H2C 109.5
H2B C2 H2C 109.5
Si1 C3 H3A 109.5
Si1 C3 H3B 109.5
H3A C3 H3B 109.5
Si1 C3 H3C 109.5
H3A C3 H3C 109.5
H3B C3 H3C 109.5
Si1 C4 H4A 109.5
Si1 C4 H4B 109.5
H4A C4 H4B 109.5
Si1 C4 H4C 109.5
H4A C4 H4C 109.5
H4B C4 H4C 109.5
C10 Mo1 C11 84.81(9)
C10 Mo1 C1 117.64(8)
C11 Mo1 C1 90.97(8)
C10 Mo1 C8 97.83(9)
C11 Mo1 C8 87.97(9)
C1 Mo1 C8 144.28(9)
C10 Mo1 C9 131.36(10)
C11 Mo1 C9 81.25(10)
C1 Mo1 C9 109.00(9)
C8 Mo1 C9 35.66(10)
C10 Mo1 C7 91.90(9)
C11 Mo1 C7 122.50(8)
C1 Mo1 C7 138.14(8)
C8 Mo1 C7 35.59(8)
C9 Mo1 C7 59.02(9)
C10 Mo1 C6 119.41(9)
C11 Mo1 C6 139.31(9)
C1 Mo1 C6 103.21(8)
C8 Mo1 C6 58.51(8)
C9 Mo1 C6 58.11(9)
C7 Mo1 C6 35.09(9)
C10 Mo1 C5 150.26(9)
C11 Mo1 C5 109.86(10)
C1 Mo1 C5 88.66(8)
C8 Mo1 C5 58.52(9)
C9 Mo1 C5 34.82(10)
C7 Mo1 C5 58.36(9)
C6 Mo1 C5 34.63(10)
C10 Mo1 P1 77.52(6)
C11 Mo1 P1 74.58(6)
C1 Mo1 P1 42.07(5)
C8 Mo1 P1 162.22(6)
C9 Mo1 P1 140.36(7)
C7 Mo1 P1 159.45(6)
C6 Mo1 P1 138.67(6)
C5 Mo1 P1 130.55(6)
C10 Mo1 Mo2 89.49(6)
C11 Mo1 Mo2 127.11(6)
C1 Mo1 Mo2 46.80(5)
C8 Mo1 Mo2 144.77(6)
C9 Mo1 Mo2 135.00(7)
C7 Mo1 Mo2 110.19(6)
C6 Mo1 Mo2 87.88(6)
C5 Mo1 Mo2 100.55(7)
P1 Mo1 Mo2 52.939(13)
C9 C5 C6 108.0(2)
C9 C5 Mo1 70.53(14)
C6 C5 Mo1 72.64(14)
C9 C5 H5 126.0
C6 C5 H5 126.0
Mo1 C5 H5 122.5
C5 C6 C7 108.1(2)
C5 C6 Mo1 72.74(14)
C7 C6 Mo1 70.47(12)
C5 C6 H6 126.0
C7 C6 H6 126.0
Mo1 C6 H6 122.5
C8 C7 C6 107.7(2)
C8 C7 Mo1 71.35(13)
C6 C7 Mo1 74.44(13)
C8 C7 H7 126.1
C6 C7 H7 126.1
Mo1 C7 H7 119.9
C7 C8 C9 108.0(2)
C7 C8 Mo1 73.07(12)
C9 C8 Mo1 73.02(13)
C7 C8 H8 126.0
C9 C8 H8 126.0
Mo1 C8 H8 119.7
C5 C9 C8 108.2(2)
C5 C9 Mo1 74.65(14)
C8 C9 Mo1 71.32(13)
C5 C9 H9 125.9
C8 C9 H9 125.9
Mo1 C9 H9 119.9
O1 C10 Mo1 178.42(19)
O4 C11 Mo1 177.19(19)
C18 Mo2 C17 86.74(9)
C18 Mo2 C1 111.88(8)
C17 Mo2 C1 112.20(8)
C18 Mo2 C15 90.53(9)
C17 Mo2 C15 95.67(9)
C1 Mo2 C15 144.46(8)
C18 Mo2 C16 89.68(9)
C17 Mo2 C16 130.75(9)
C1 Mo2 C16 114.60(8)
C15 Mo2 C16 35.22(8)
C18 Mo2 C14 122.12(9)
C17 Mo2 C14 83.00(9)
C1 Mo2 C14 124.74(9)
C15 Mo2 C14 35.02(8)
C16 Mo2 C14 58.16(8)
C18 Mo2 C12 120.15(9)
C17 Mo2 C12 139.69(9)
C1 Mo2 C12 86.56(8)
C15 Mo2 C12 58.01(8)
C16 Mo2 C12 34.68(8)
C14 Mo2 C12 57.70(8)
C18 Mo2 C13 146.22(9)
C17 Mo2 C13 106.51(10)
C1 Mo2 C13 92.07(8)
C15 Mo2 C13 57.90(9)
C16 Mo2 C13 57.94(8)
C14 Mo2 C13 34.44(9)
C12 Mo2 C13 34.83(9)
C18 Mo2 P1 69.74(7)
C17 Mo2 P1 104.12(7)
C1 Mo2 P1 42.59(5)
C15 Mo2 P1 150.80(6)
C16 Mo2 P1 120.41(6)
C14 Mo2 P1 166.99(7)
C12 Mo2 P1 112.92(6)
C13 Mo2 P1 132.68(7)
C18 Mo2 Mo1 103.88(7)
C17 Mo2 Mo1 65.50(6)
C1 Mo2 Mo1 47.00(5)
C15 Mo2 Mo1 155.04(6)
C16 Mo2 Mo1 160.17(6)
C14 Mo2 Mo1 122.19(6)
C12 Mo2 Mo1 126.25(6)
C13 Mo2 Mo1 109.90(6)
P1 Mo2 Mo1 54.021(13)
C16 C12 C13 108.1(2)
C16 C12 Mo2 71.63(13)
C13 C12 Mo2 73.13(13)
C16 C12 H12 125.9
C13 C12 H12 125.9
Mo2 C12 H12 121.0
C14 C13 C12 107.6(2)
C14 C13 Mo2 71.83(13)
C12 C13 Mo2 72.04(13)
C14 C13 H13 126.2
C12 C13 H13 126.2
Mo2 C13 H13 121.7
C13 C14 C15 108.2(2)
C13 C14 Mo2 73.73(13)
C15 C14 Mo2 71.15(13)
C13 C14 H14 125.9
C15 C14 H14 125.9
Mo2 C14 H14 121.0
C14 C15 C16 108.2(2)
C14 C15 Mo2 73.84(13)
C16 C15 Mo2 73.10(13)
C14 C15 H15 125.9
C16 C15 H15 125.9
Mo2 C15 H15 119.0
C12 C16 C15 107.8(2)
C12 C16 Mo2 73.69(12)
C15 C16 Mo2 71.68(13)
C12 C16 H16 126.1
C15 C16 H16 126.1
Mo2 C16 H16 120.3
O2 C17 Mo2 168.14(19)
O3 C18 Mo2 175.0(2)

loop_
_geom_bond_atom_site_label_1
_geom_bond_atom_site_label_2
_geom_bond_distance
P1 C1 1.725(2)
P1 Mo2 2.4971(5)
P1 Mo1 2.5323(5)
C1 Si1 1.856(2)
C1 Mo2 2.1869(19)
C1 Mo1 2.1939(19)
Si1 C3 1.868(3)
Si1 C4 1.868(3)
Si1 C2 1.873(3)
C2 H2A 0.9600
C2 H2B 0.9600
C2 H2C 0.9600
C3 H3A 0.9600
C3 H3B 0.9600
C3 H3C 0.9600
C4 H4A 0.9600
C4 H4B 0.9600
C4 H4C 0.9600
Mo1 C10 1.986(2)
Mo1 C11 1.994(2)
Mo1 C8 2.294(2)
Mo1 C9 2.316(2)
Mo1 C7 2.317(2)
Mo1 C6 2.368(2)
Mo1 C5 2.369(2)
Mo1 Mo2 2.9932(2)
C5 C9 1.403(4)
C5 C6 1.410(4)
C5 H5 0.9300
C6 C7 1.413(4)
C6 H6 0.9300
C7 C8 1.409(3)
C7 H7 0.9300
C8 C9 1.412(4)
C8 H8 0.9300
C9 H9 0.9300
C10 O1 1.148(3)
C11 O4 1.143(3)
O2 C17 1.160(3)
Mo2 C18 1.955(2)
Mo2 C17 1.961(2)
Mo2 C15 2.323(2)
Mo2 C16 2.341(2)
Mo2 C14 2.357(2)
Mo2 C12 2.367(2)
Mo2 C13 2.382(2)
C12 C16 1.404(3)
C12 C13 1.421(4)
C12 H12 0.9300
C13 C14 1.403(4)
C13 H13 0.9300
C14 C15 1.408(3)
C14 H14 0.9300
C15 C16 1.411(3)
C15 H15 0.9300
C16 H16 0.9300
C18 O3 1.154(3)

loop_
_geom_torsion_atom_site_label_1
_geom_torsion_atom_site_label_2
_geom_torsion_atom_site_label_3
_geom_torsion_atom_site_label_4
_geom_torsion
Mo2 P1 C1 Si1 -140.41(15)
Mo1 P1 C1 Si1 131.35(15)
Mo1 P1 C1 Mo2 -88.24(5)
Mo2 P1 C1 Mo1 88.24(5)
P1 C1 Si1 C3 167.95(14)
Mo2 C1 Si1 C3 55.29(19)
Mo1 C1 Si1 C3 -85.63(16)
P1 C1 Si1 C4 -71.56(17)
Mo2 C1 Si1 C4 175.77(15)
Mo1 C1 Si1 C4 34.86(17)
P1 C1 Si1 C2 45.59(18)
Mo2 C1 Si1 C2 -67.08(19)
Mo1 C1 Si1 C2 152.01(14)
P1 C1 Mo1 C10 -19.20(11)
Si1 C1 Mo1 C10 -145.66(12)
Mo2 C1 Mo1 C10 59.64(10)
P1 C1 Mo1 C11 65.45(9)
Si1 C1 Mo1 C11 -61.01(14)
Mo2 C1 Mo1 C11 144.29(9)
P1 C1 Mo1 C8 153.32(11)
Si1 C1 Mo1 C8 26.9(2)
Mo2 C1 Mo1 C8 -127.84(12)
P1 C1 Mo1 C9 146.52(9)
Si1 C1 Mo1 C9 20.06(16)
Mo2 C1 Mo1 C9 -134.64(8)
P1 C1 Mo1 C7 -149.05(10)
Si1 C1 Mo1 C7 84.49(17)
Mo2 C1 Mo1 C7 -70.21(13)
P1 C1 Mo1 C6 -153.02(9)
Si1 C1 Mo1 C6 80.52(15)
Mo2 C1 Mo1 C6 -74.18(9)
P1 C1 Mo1 C5 175.30(10)
Si1 C1 Mo1 C5 48.84(14)
Mo2 C1 Mo1 C5 -105.86(9)
Si1 C1 Mo1 P1 -126.46(16)
Mo2 C1 Mo1 P1 78.84(7)
P1 C1 Mo1 Mo2 -78.84(7)
Si1 C1 Mo1 Mo2 154.70(17)
C1 P1 Mo1 C10 162.64(10)
Mo2 P1 Mo1 C10 98.96(6)
C1 P1 Mo1 C11 -109.37(10)
Mo2 P1 Mo1 C11 -173.05(7)
Mo2 P1 Mo1 C1 -63.68(8)
C1 P1 Mo1 C8 -120.9(2)
Mo2 P1 Mo1 C8 175.5(2)
C1 P1 Mo1 C9 -54.84(14)
Mo2 P1 Mo1 C9 -118.52(12)
C1 P1 Mo1 C7 102.2(2)
Mo2 P1 Mo1 C7 38.53(18)
C1 P1 Mo1 C6 41.98(14)
Mo2 P1 Mo1 C6 -21.70(11)
C1 P1 Mo1 C5 -6.19(13)
Mo2 P1 Mo1 C5 -69.87(10)
C1 P1 Mo1 Mo2 63.68(8)
C10 Mo1 C5 C9 79.4(3)
C11 Mo1 C5 C9 -36.61(18)
C1 Mo1 C5 C9 -127.15(16)
C8 Mo1 C5 C9 38.00(15)
C7 Mo1 C5 C9 80.03(17)
C6 Mo1 C5 C9 117.0(2)
P1 Mo1 C5 C9 -123.01(14)
Mo2 Mo1 C5 C9 -172.66(15)
C10 Mo1 C5 C6 -37.6(3)
C11 Mo1 C5 C6 -153.59(15)
C1 Mo1 C5 C6 115.87(15)
C8 Mo1 C5 C6 -78.98(16)
C9 Mo1 C5 C6 -117.0(2)
C7 Mo1 C5 C6 -36.95(14)
P1 Mo1 C5 C6 120.01(13)
Mo2 Mo1 C5 C6 70.36(14)
C9 C5 C6 C7 -0.1(3)
Mo1 C5 C6 C7 61.97(15)
C9 C5 C6 Mo1 -62.05(16)
C10 Mo1 C6 C5 159.68(15)
C11 Mo1 C6 C5 39.9(2)
C1 Mo1 C6 C5 -67.52(16)
C8 Mo1 C6 C5 79.00(16)
C9 Mo1 C6 C5 36.82(15)
C7 Mo1 C6 C5 117.1(2)
P1 Mo1 C6 C5 -94.93(16)
Mo2 Mo1 C6 C5 -112.10(14)
C10 Mo1 C6 C7 42.59(18)
C11 Mo1 C6 C7 -77.2(2)
C1 Mo1 C6 C7 175.39(14)
C8 Mo1 C6 C7 -38.08(15)
C9 Mo1 C6 C7 -80.26(16)
C5 Mo1 C6 C7 -117.1(2)
P1 Mo1 C6 C7 147.98(12)
Mo2 Mo1 C6 C7 130.81(15)
C5 C6 C7 C8 0.6(3)
Mo1 C6 C7 C8 64.05(15)
C5 C6 C7 Mo1 -63.44(16)
C10 Mo1 C7 C8 100.82(16)
C11 Mo1 C7 C8 15.76(19)
C1 Mo1 C7 C8 -122.06(16)
C9 Mo1 C7 C8 -37.87(16)
C6 Mo1 C7 C8 -115.3(2)
C5 Mo1 C7 C8 -78.87(17)
P1 Mo1 C7 C8 159.00(15)
Mo2 Mo1 C7 C8 -169.02(14)
C10 Mo1 C7 C6 -143.85(16)
C11 Mo1 C7 C6 131.09(16)
C1 Mo1 C7 C6 -6.7(2)
C8 Mo1 C7 C6 115.3(2)
C9 Mo1 C7 C6 77.46(17)
C5 Mo1 C7 C6 36.46(16)
P1 Mo1 C7 C6 -85.7(2)
Mo2 Mo1 C7 C6 -53.69(16)
C6 C7 C8 C9 -0.9(3)
Mo1 C7 C8 C9 65.19(16)
C6 C7 C8 Mo1 -66.10(15)
C10 Mo1 C8 C7 -82.27(16)
C11 Mo1 C8 C7 -166.75(16)
C1 Mo1 C8 C7 104.42(18)
C9 Mo1 C8 C7 115.5(2)
C6 Mo1 C8 C7 37.54(15)
C5 Mo1 C8 C7 78.39(17)
P1 Mo1 C8 C7 -155.67(18)
Mo2 Mo1 C8 C7 18.1(2)
C10 Mo1 C8 C9 162.25(16)
C11 Mo1 C8 C9 77.77(16)
C1 Mo1 C8 C9 -11.1(2)
C7 Mo1 C8 C9 -115.5(2)
C6 Mo1 C8 C9 -77.94(17)
C5 Mo1 C8 C9 -37.09(16)
P1 Mo1 C8 C9 88.8(3)
Mo2 Mo1 C8 C9 -97.43(17)
C6 C5 C9 C8 -0.5(3)
Mo1 C5 C9 C8 -63.90(16)
C6 C5 C9 Mo1 63.41(16)
C7 C8 C9 C5 0.9(3)
Mo1 C8 C9 C5 66.09(17)
C7 C8 C9 Mo1 -65.22(16)
C10 Mo1 C9 C5 -139.49(16)
C11 Mo1 C9 C5 145.43(17)
C1 Mo1 C9 C5 57.43(17)
C8 Mo1 C9 C5 -115.8(2)
C7 Mo1 C9 C5 -77.98(17)
C6 Mo1 C9 C5 -36.61(16)
P1 Mo1 C9 C5 92.83(17)
Mo2 Mo1 C9 C5 10.2(2)
C10 Mo1 C9 C8 -23.7(2)
C11 Mo1 C9 C8 -98.81(16)
C1 Mo1 C9 C8 173.20(14)
C7 Mo1 C9 C8 37.79(14)
C6 Mo1 C9 C8 79.15(16)
C5 Mo1 C9 C8 115.8(2)
P1 Mo1 C9 C8 -151.40(11)
Mo2 Mo1 C9 C8 126.00(13)
C11 Mo1 C10 O1 72(7)
C1 Mo1 C10 O1 160(7)
C8 Mo1 C10 O1 -16(7)
C9 Mo1 C10 O1 -2(7)
C7 Mo1 C10 O1 -51(7)
C6 Mo1 C10 O1 -74(7)
C5 Mo1 C10 O1 -50(7)
P1 Mo1 C10 O1 147(7)
Mo2 Mo1 C10 O1 -161(7)
C10 Mo1 C11 O4 -88(4)
C1 Mo1 C11 O4 154(4)
C8 Mo1 C11 O4 10(4)
C9 Mo1 C11 O4 45(4)
C7 Mo1 C11 O4 1(4)
C6 Mo1 C11 O4 43(5)
C5 Mo1 C11 O4 65(4)
P1 Mo1 C11 O4 -167(4)
Mo2 Mo1 C11 O4 -174(4)
P1 C1 Mo2 C18 -8.72(10)
Si1 C1 Mo2 C18 120.31(16)
Mo1 C1 Mo2 C18 -88.79(9)
P1 C1 Mo2 C17 86.88(9)
Si1 C1 Mo2 C17 -144.09(15)
Mo1 C1 Mo2 C17 6.81(10)
P1 C1 Mo2 C15 -134.13(12)
Si1 C1 Mo2 C15 -5.1(2)
Mo1 C1 Mo2 C15 145.81(11)
P1 C1 Mo2 C16 -108.93(8)
Si1 C1 Mo2 C16 20.10(18)
Mo1 C1 Mo2 C16 171.00(7)
P1 C1 Mo2 C14 -176.06(8)
Si1 C1 Mo2 C14 -47.03(19)
Mo1 C1 Mo2 C14 103.87(9)
P1 C1 Mo2 C12 -129.93(9)
Si1 C1 Mo2 C12 -0.90(16)
Mo1 C1 Mo2 C12 150.00(8)
P1 C1 Mo2 C13 -164.35(8)
Si1 C1 Mo2 C13 -35.31(16)
Mo1 C1 Mo2 C13 115.59(8)
Si1 C1 Mo2 P1 129.03(19)
Mo1 C1 Mo2 P1 -80.07(7)
P1 C1 Mo2 Mo1 80.07(7)
Si1 C1 Mo2 Mo1 -150.90(19)
C1 P1 Mo2 C18 171.37(10)
Mo1 P1 Mo2 C18 -125.73(7)
C1 P1 Mo2 C17 -107.57(10)
Mo1 P1 Mo2 C17 -44.67(7)
Mo1 P1 Mo2 C1 62.90(7)
C1 P1 Mo2 C15 121.21(15)
Mo1 P1 Mo2 C15 -175.89(13)
C1 P1 Mo2 C16 94.29(10)
Mo1 P1 Mo2 C16 157.19(7)
C1 P1 Mo2 C14 14.5(3)
Mo1 P1 Mo2 C14 77.4(3)
C1 P1 Mo2 C12 56.20(10)
Mo1 P1 Mo2 C12 119.10(7)
C1 P1 Mo2 C13 21.52(11)
Mo1 P1 Mo2 C13 84.42(8)
C1 P1 Mo2 Mo1 -62.90(7)
C10 Mo1 Mo2 C18 -23.02(9)
C11 Mo1 Mo2 C18 60.09(11)
C1 Mo1 Mo2 C18 107.13(10)
C8 Mo1 Mo2 C18 -125.93(14)
C9 Mo1 Mo2 C18 179.22(12)
C7 Mo1 Mo2 C18 -114.86(9)
C6 Mo1 Mo2 C18 -142.47(10)
C5 Mo1 Mo2 C18 -174.85(9)
P1 Mo1 Mo2 C18 51.67(7)
C10 Mo1 Mo2 C17 56.79(9)
C11 Mo1 Mo2 C17 139.89(11)
C1 Mo1 Mo2 C17 -173.07(10)
C8 Mo1 Mo2 C17 -46.13(14)
C9 Mo1 Mo2 C17 -100.97(12)
C7 Mo1 Mo2 C17 -35.05(10)
C6 Mo1 Mo2 C17 -62.67(10)
C5 Mo1 Mo2 C17 -95.05(10)
P1 Mo1 Mo2 C17 131.47(7)
C10 Mo1 Mo2 C1 -130.15(9)
C11 Mo1 Mo2 C1 -47.04(11)
C8 Mo1 Mo2 C1 126.94(14)
C9 Mo1 Mo2 C1 72.09(12)
C7 Mo1 Mo2 C1 138.01(10)
C6 Mo1 Mo2 C1 110.40(10)
C5 Mo1 Mo2 C1 78.02(10)
P1 Mo1 Mo2 C1 -55.46(7)
C10 Mo1 Mo2 C15 100.56(16)
C11 Mo1 Mo2 C15 -176.33(17)
C1 Mo1 Mo2 C15 -129.29(16)
C8 Mo1 Mo2 C15 -2.35(19)
C9 Mo1 Mo2 C15 -57.20(17)
C7 Mo1 Mo2 C15 8.72(16)
C6 Mo1 Mo2 C15 -18.89(16)
C5 Mo1 Mo2 C15 -51.27(16)
P1 Mo1 Mo2 C15 175.25(15)
C10 Mo1 Mo2 C16 -154.94(18)
C11 Mo1 Mo2 C16 -71.83(19)
C1 Mo1 Mo2 C16 -24.79(18)
C8 Mo1 Mo2 C16 102.1(2)
C9 Mo1 Mo2 C16 47.30(19)
C7 Mo1 Mo2 C16 113.23(18)
C6 Mo1 Mo2 C16 85.61(18)
C5 Mo1 Mo2 C16 53.23(18)
P1 Mo1 Mo2 C16 -80.25(17)
C10 Mo1 Mo2 C14 120.36(10)
C11 Mo1 Mo2 C14 -156.54(12)
C1 Mo1 Mo2 C14 -109.49(11)
C8 Mo1 Mo2 C14 17.44(14)
C9 Mo1 Mo2 C14 -37.40(12)
C7 Mo1 Mo2 C14 28.52(10)
C6 Mo1 Mo2 C14 0.90(11)
C5 Mo1 Mo2 C14 -31.48(11)
P1 Mo1 Mo2 C14 -164.95(8)
C10 Mo1 Mo2 C12 -168.38(10)
C11 Mo1 Mo2 C12 -85.28(11)
C1 Mo1 Mo2 C12 -38.24(10)
C8 Mo1 Mo2 C12 88.70(14)
C9 Mo1 Mo2 C12 33.86(12)
C7 Mo1 Mo2 C12 99.78(10)
C6 Mo1 Mo2 C12 72.16(11)
C5 Mo1 Mo2 C12 39.78(10)
P1 Mo1 Mo2 C12 -93.70(8)
C10 Mo1 Mo2 C13 156.41(10)
C11 Mo1 Mo2 C13 -120.49(11)
C1 Mo1 Mo2 C13 -73.45(10)
C8 Mo1 Mo2 C13 53.49(14)
C9 Mo1 Mo2 C13 -1.35(13)
C7 Mo1 Mo2 C13 64.57(10)
C6 Mo1 Mo2 C13 36.95(10)
C5 Mo1 Mo2 C13 4.57(10)
P1 Mo1 Mo2 C13 -128.91(8)
C10 Mo1 Mo2 P1 -74.69(6)
C11 Mo1 Mo2 P1 8.42(9)
C1 Mo1 Mo2 P1 55.46(7)
C8 Mo1 Mo2 P1 -177.60(12)
C9 Mo1 Mo2 P1 127.55(10)
C7 Mo1 Mo2 P1 -166.53(7)
C6 Mo1 Mo2 P1 165.86(7)
C5 Mo1 Mo2 P1 133.48(7)
C18 Mo2 C12 C16 31.68(17)
C17 Mo2 C12 C16 -93.99(18)
C1 Mo2 C12 C16 145.07(15)
C15 Mo2 C12 C16 -37.80(14)
C14 Mo2 C12 C16 -79.43(15)
C13 Mo2 C12 C16 -116.3(2)
P1 Mo2 C12 C16 110.78(13)
Mo1 Mo2 C12 C16 172.03(11)
C18 Mo2 C12 C13 148.00(14)
C17 Mo2 C12 C13 22.3(2)
C1 Mo2 C12 C13 -98.62(15)
C15 Mo2 C12 C13 78.51(15)
C16 Mo2 C12 C13 116.3(2)
C14 Mo2 C12 C13 36.89(14)
P1 Mo2 C12 C13 -132.91(13)
Mo1 Mo2 C12 C13 -71.65(15)
C16 C12 C13 C14 0.1(3)
Mo2 C12 C13 C14 -63.45(16)
C16 C12 C13 Mo2 63.52(15)
C18 Mo2 C13 C14 60.7(2)
C17 Mo2 C13 C14 -48.94(16)
C1 Mo2 C13 C14 -162.83(14)
C15 Mo2 C13 C14 37.37(14)
C16 Mo2 C13 C14 79.20(15)
C12 Mo2 C13 C14 116.2(2)
P1 Mo2 C13 C14 -177.22(11)
Mo1 Mo2 C13 C14 -118.29(13)
C18 Mo2 C13 C12 -55.5(2)
C17 Mo2 C13 C12 -165.15(14)
C1 Mo2 C13 C12 80.96(14)
C15 Mo2 C13 C12 -78.84(15)
C16 Mo2 C13 C12 -37.00(14)
C14 Mo2 C13 C12 -116.2(2)
P1 Mo2 C13 C12 66.58(16)
Mo1 Mo2 C13 C12 125.51(13)
C12 C13 C14 C15 0.4(3)
Mo2 C13 C14 C15 -63.22(16)
C12 C13 C14 Mo2 63.58(15)
C18 Mo2 C14 C13 -145.07(15)
C17 Mo2 C14 C13 133.25(15)
C1 Mo2 C14 C13 21.03(17)
C15 Mo2 C14 C13 -116.4(2)
C16 Mo2 C14 C13 -78.50(15)
C12 Mo2 C14 C13 -37.32(14)
P1 Mo2 C14 C13 9.1(4)
Mo1 Mo2 C14 C13 78.07(15)
C18 Mo2 C14 C15 -28.72(18)
C17 Mo2 C14 C15 -110.39(16)
C1 Mo2 C14 C15 137.39(14)
C16 Mo2 C14 C15 37.85(14)
C12 Mo2 C14 C15 79.04(15)
C13 Mo2 C14 C15 116.4(2)
P1 Mo2 C14 C15 125.5(2)
Mo1 Mo2 C14 C15 -165.58(12)
C13 C14 C15 C16 -0.7(3)
Mo2 C14 C15 C16 -65.56(16)
C13 C14 C15 Mo2 64.90(16)
C18 Mo2 C15 C14 155.99(16)
C17 Mo2 C15 C14 69.21(16)
C1 Mo2 C15 C14 -73.2(2)
C16 Mo2 C15 C14 -115.3(2)
C12 Mo2 C15 C14 -78.10(16)
C13 Mo2 C15 C14 -36.74(15)
P1 Mo2 C15 C14 -157.93(12)
Mo1 Mo2 C15 C14 30.0(2)
C18 Mo2 C15 C16 -88.70(15)
C17 Mo2 C15 C16 -175.47(14)
C1 Mo2 C15 C16 42.2(2)
C14 Mo2 C15 C16 115.3(2)
C12 Mo2 C15 C16 37.22(14)
C13 Mo2 C15 C16 78.58(15)
P1 Mo2 C15 C16 -42.6(2)
Mo1 Mo2 C15 C16 145.29(13)
C13 C12 C16 C15 -0.5(2)
Mo2 C12 C16 C15 64.02(15)
C13 C12 C16 Mo2 -64.50(15)
C14 C15 C16 C12 0.7(3)
Mo2 C15 C16 C12 -65.34(15)
C14 C15 C16 Mo2 66.04(16)
C18 Mo2 C16 C12 -152.99(15)
C17 Mo2 C16 C12 121.60(16)
C1 Mo2 C16 C12 -38.95(16)
C15 Mo2 C16 C12 115.6(2)
C14 Mo2 C16 C12 78.01(15)
C13 Mo2 C16 C12 37.17(14)
P1 Mo2 C16 C12 -86.87(14)
Mo1 Mo2 C16 C12 -19.2(3)
C18 Mo2 C16 C15 91.37(15)
C17 Mo2 C16 C15 5.95(19)
C1 Mo2 C16 C15 -154.59(13)
C14 Mo2 C16 C15 -37.63(14)
C12 Mo2 C16 C15 -115.6(2)
C13 Mo2 C16 C15 -78.47(15)
P1 Mo2 C16 C15 157.48(12)
Mo1 Mo2 C16 C15 -134.88(16)
C18 Mo2 C17 O2 -84.5(10)
C1 Mo2 C17 O2 163.1(10)
C15 Mo2 C17 O2 5.7(10)
C16 Mo2 C17 O2 2.2(10)
C14 Mo2 C17 O2 38.4(10)
C12 Mo2 C17 O2 50.8(10)
C13 Mo2 C17 O2 63.8(10)
P1 Mo2 C17 O2 -152.7(10)
Mo1 Mo2 C17 O2 168.6(10)
C17 Mo2 C18 O3 100(2)
C1 Mo2 C18 O3 -147(2)
C15 Mo2 C18 O3 4(2)
C16 Mo2 C18 O3 -31(2)
C14 Mo2 C18 O3 20(2)
C12 Mo2 C18 O3 -48(2)
C13 Mo2 C18 O3 -15(2)
P1 Mo2 C18 O3 -154(2)
Mo1 Mo2 C18 O3 164(2)
